data_4082636
loop_
_publ_author_name
'Stueger, Harald'
'Hasken, Bernd'
'Haas, Michael'
'Rausch, Martin'
'Fischer, Roland'
'Torvisco, Ana'

_publ_section_title
;
 Photoinduced Brook-Type Rearrangement of Acylcyclopolysilanes.
;
_journal_issue 1
_journal_name_full Organometallics
_journal_page_first 231
_journal_page_last 239
_journal_paper_doi 10.1021/om4009845
_journal_volume 33
_journal_year 2014
_chemical_formula_sum 'C29 H70 O2 Si9'
_chemical_formula_weight 703.66
_chemical_name_systematic
; 
 ? 
;
_space_group_IT_number 2
_symmetry_cell_setting triclinic
_symmetry_space_group_name_Hall '-P 1'
_symmetry_space_group_name_H-M 'P -1'
_atom_sites_solution_hydrogens geom
_atom_sites_solution_primary direct
_atom_sites_solution_secondary difmap
_audit_creation_method SHELXL-97
_cell_angle_alpha 84.182(2)
_cell_angle_beta 75.753(2)
_cell_angle_gamma 67.7310(10)
_cell_formula_units_Z 2
_cell_length_a 10.3156(4)
_cell_length_b 11.6125(5)
_cell_length_c 19.9069(7)
_cell_measurement_reflns_used 9063
_cell_measurement_temperature 100(2)
_cell_measurement_theta_max 27.04
_cell_measurement_theta_min 2.74
_cell_volume 2138.83(15)
_computing_cell_refinement 'Bruker SAINT'
_computing_data_collection 'Bruker APEX2'
_computing_data_reduction 'Bruker SAINT'
_computing_molecular_graphics 'Bruker SHELXTL'
_computing_publication_material 'Bruker SHELXTL'
_computing_structure_refinement 'SHELXL-97 (Sheldrick, 2008)'
_computing_structure_solution 'SHELXS-97 (Sheldrick, 2008)'
_diffrn_ambient_temperature 100(2)
_diffrn_measured_fraction_theta_full 0.966
_diffrn_measured_fraction_theta_max 0.966
_diffrn_measurement_device_type 'Bruker APEX-II CCD'
_diffrn_measurement_method '\f and \w scans'
_diffrn_radiation_monochromator graphite
_diffrn_radiation_source 'fine-focus sealed tube'
_diffrn_radiation_type MoK\a
_diffrn_radiation_wavelength 0.71073
_diffrn_reflns_av_R_equivalents 0.0717
_diffrn_reflns_av_sigmaI/netI 0.0769
_diffrn_reflns_limit_h_max 12
_diffrn_reflns_limit_h_min -11
_diffrn_reflns_limit_k_max 13
_diffrn_reflns_limit_k_min -13
_diffrn_reflns_limit_l_max 23
_diffrn_reflns_limit_l_min -23
_diffrn_reflns_number 28560
_diffrn_reflns_theta_full 25.00
_diffrn_reflns_theta_max 25.00
_diffrn_reflns_theta_min 2.11
_exptl_absorpt_coefficient_mu 0.302
_exptl_absorpt_correction_T_max 0.75
_exptl_absorpt_correction_T_min 0.29
_exptl_absorpt_correction_type multi-scan
_exptl_absorpt_process_details 'R. Blessing, Acta Cryst. (1995) A51 33-38.'
_exptl_crystal_colour colourless
_exptl_crystal_density_diffrn 1.093
_exptl_crystal_density_method 'not measured'
_exptl_crystal_description block
_exptl_crystal_F_000 772
_exptl_crystal_size_max 0.20
_exptl_crystal_size_mid 0.15
_exptl_crystal_size_min 0.09
_refine_diff_density_max 0.777
_refine_diff_density_min -0.515
_refine_diff_density_rms 0.080
_refine_ls_extinction_method none
_refine_ls_goodness_of_fit_ref 1.038
_refine_ls_hydrogen_treatment constr
_refine_ls_matrix_type full
_refine_ls_number_parameters 379
_refine_ls_number_reflns 7283
_refine_ls_number_restraints 0
_refine_ls_restrained_S_all 1.038
_refine_ls_R_factor_all 0.0642
_refine_ls_R_factor_gt 0.0560
_refine_ls_shift/su_max 0.000
_refine_ls_shift/su_mean 0.000
_refine_ls_structure_factor_coef Fsqd
_refine_ls_weighting_details 'calc w=1/[\s^2^(Fo^2^)+(0.0980P)^2^+0.3567P] where P=(Fo^2^+2Fc^2^)/3'
_refine_ls_weighting_scheme calc
_refine_ls_wR_factor_gt 0.1501
_refine_ls_wR_factor_ref 0.1603
_reflns_number_gt 6141
_reflns_number_total 7283
_reflns_threshold_expression >2sigma(I)
_cod_data_source_file om4009845_si_002.cif
_cod_data_source_block at122_20b
_cod_depositor_comments
;
The following automatic conversions were performed:

'_symmetry_cell_setting' value 'Triclinic' changed to 'triclinic'
according to
/usr/data/users/saulius/automatic-downloads/current/ACS/lib/dictionaries/cif_core.dic
dictionary named 'cif_core.dic' version 2.4.2 from 2011-04-26.

Automatic conversion script
Id: cif_fix_values 2281 2013-09-26 08:29:07Z andrius 
;
_cod_original_cell_volume 2138.83(14)
_cod_original_sg_symbol_H-M 'P-1   '
_cod_database_code 4082636

loop_
_symmetry_equiv_pos_as_xyz
'x, y, z'
'-x, -y, -z'

loop_
_atom_site_label
_atom_site_type_symbol
_atom_site_fract_x
_atom_site_fract_y
_atom_site_fract_z
_atom_site_U_iso_or_equiv
_atom_site_adp_type
_atom_site_occupancy
_atom_site_symmetry_multiplicity
_atom_site_calc_flag
_atom_site_refinement_flags
Si1 Si 0.54287(8) 0.62847(6) 0.19795(3) 0.02485(19) Uani 1 1 d .
O1 O 0.7370(2) 0.66745(15) 0.25010(8) 0.0271(4) Uani 1 1 d .
C1 C 0.6302(3) 0.7419(2) 0.21114(13) 0.0261(6) Uani 1 1 d .
H1 H 0.5555 0.8093 0.2424 0.031 Uiso 1 1 calc R
C2 C 0.6986(3) 0.8057(2) 0.14797(13) 0.0262(6) Uani 1 1 d .
C3 C 0.7940(3) 0.7134(2) 0.09012(13) 0.0281(6) Uani 1 1 d .
H3A H 0.7366 0.6728 0.0756 0.034 Uiso 1 1 calc R
H3B H 0.8731 0.6480 0.1076 0.034 Uiso 1 1 calc R
C4 C 0.8573(3) 0.7801(2) 0.02744(13) 0.0306(6) Uani 1 1 d .
H4 H 0.9196 0.7184 -0.0098 0.037 Uiso 1 1 calc R
C5 C 0.9472(3) 0.8416(3) 0.05015(14) 0.0349(6) Uani 1 1 d .
H5A H 1.0271 0.7773 0.0677 0.042 Uiso 1 1 calc R
H5B H 0.9890 0.8841 0.0100 0.042 Uiso 1 1 calc R
C6 C 0.8523(3) 0.9358(2) 0.10705(14) 0.0324(6) Uani 1 1 d .
H6 H 0.9112 0.9758 0.1218 0.039 Uiso 1 1 calc R
C7 C 0.7896(3) 0.8682(2) 0.16946(13) 0.0307(6) Uani 1 1 d .
H7A H 0.7290 0.9286 0.2068 0.037 Uiso 1 1 calc R
H7B H 0.8688 0.8044 0.1876 0.037 Uiso 1 1 calc R
C8 C 0.5776(3) 0.9073(2) 0.11987(13) 0.0290(6) Uani 1 1 d .
H8A H 0.5164 0.9686 0.1567 0.035 Uiso 1 1 calc R
H8B H 0.5167 0.8694 0.1062 0.035 Uiso 1 1 calc R
C9 C 0.6397(3) 0.9739(2) 0.05693(14) 0.0311(6) Uani 1 1 d .
H9 H 0.5592 1.0385 0.0390 0.037 Uiso 1 1 calc R
C10 C 0.7356(3) 0.8804(2) -0.00027(13) 0.0330(6) Uani 1 1 d .
H10A H 0.6780 0.8416 -0.0161 0.040 Uiso 1 1 calc R
H10B H 0.7764 0.9238 -0.0403 0.040 Uiso 1 1 calc R
C11 C 0.7288(3) 1.0362(2) 0.07932(14) 0.0334(6) Uani 1 1 d .
H11A H 0.6672 1.0978 0.1159 0.040 Uiso 1 1 calc R
H11B H 0.7686 1.0804 0.0394 0.040 Uiso 1 1 calc R
O2 O 0.4446(2) 0.61421(16) 0.27659(9) 0.0304(4) Uani 1 1 d .
C20 C 0.3120(3) 0.7063(3) 0.30845(14) 0.0390(7) Uani 1 1 d .
H20A H 0.3172 0.7890 0.2982 0.058 Uiso 1 1 calc R
H20B H 0.2930 0.6925 0.3587 0.058 Uiso 1 1 calc R
H20C H 0.2341 0.7011 0.2904 0.058 Uiso 1 1 calc R
Si7 Si 0.38216(8) 0.68792(6) 0.12214(4) 0.0290(2) Uani 1 1 d .
C21 C 0.2973(3) 0.5676(3) 0.13379(16) 0.0395(7) Uani 1 1 d .
H21A H 0.2537 0.5611 0.1830 0.059 Uiso 1 1 calc R
H21B H 0.3710 0.4870 0.1176 0.059 Uiso 1 1 calc R
H21C H 0.2230 0.5922 0.1069 0.059 Uiso 1 1 calc R
C22 C 0.2336(3) 0.8432(3) 0.14467(16) 0.0380(7) Uani 1 1 d .
H22A H 0.1829 0.8716 0.1069 0.057 Uiso 1 1 calc R
H22B H 0.2743 0.9037 0.1515 0.057 Uiso 1 1 calc R
H22C H 0.1659 0.8352 0.1874 0.057 Uiso 1 1 calc R
C23 C 0.4688(3) 0.6900(3) 0.02744(13) 0.0355(7) Uani 1 1 d .
H23A H 0.3981 0.7012 -0.0001 0.053 Uiso 1 1 calc R
H23B H 0.5497 0.6111 0.0152 0.053 Uiso 1 1 calc R
H23C H 0.5039 0.7589 0.0179 0.053 Uiso 1 1 calc R
Si2 Si 0.70256(8) 0.42061(6) 0.17635(4) 0.02601(19) Uani 1 1 d .
C12 C 0.7611(3) 0.3942(3) 0.07919(13) 0.0352(7) Uani 1 1 d .
H12A H 0.8134 0.3052 0.0700 0.053 Uiso 1 1 calc R
H12B H 0.8239 0.4400 0.0582 0.053 Uiso 1 1 calc R
H12C H 0.6762 0.4238 0.0592 0.053 Uiso 1 1 calc R
C13 C 0.5895(3) 0.3234(2) 0.21329(15) 0.0367(7) Uani 1 1 d .
H13A H 0.5159 0.3394 0.1868 0.055 Uiso 1 1 calc R
H13B H 0.5430 0.3454 0.2619 0.055 Uiso 1 1 calc R
H13C H 0.6511 0.2350 0.2103 0.055 Uiso 1 1 calc R
Si3 Si 0.91917(8) 0.33301(6) 0.21484(3) 0.0257(2) Uani 1 1 d .
C14 C 0.9977(3) 0.1683(2) 0.18072(14) 0.0340(6) Uani 1 1 d .
H14A H 1.0050 0.1707 0.1306 0.051 Uiso 1 1 calc R
H14B H 0.9351 0.1233 0.2037 0.051 Uiso 1 1 calc R
H14C H 1.0935 0.1258 0.1902 0.051 Uiso 1 1 calc R
C15 C 1.0452(3) 0.4139(3) 0.16958(13) 0.0330(6) Uani 1 1 d .
H15A H 1.1407 0.3686 0.1790 0.049 Uiso 1 1 calc R
H15B H 1.0084 0.4992 0.1867 0.049 Uiso 1 1 calc R
H15C H 1.0520 0.4160 0.1195 0.049 Uiso 1 1 calc R
Si4 Si 0.91546(8) 0.31584(6) 0.33412(4) 0.0269(2) Uani 1 1 d .
Si8 Si 0.85407(9) 0.14633(7) 0.38667(4) 0.0340(2) Uani 1 1 d .
C24 C 0.6961(4) 0.1320(3) 0.36267(17) 0.0473(8) Uani 1 1 d .
H24A H 0.7197 0.1144 0.3131 0.071 Uiso 1 1 calc R
H24B H 0.6131 0.2100 0.3730 0.071 Uiso 1 1 calc R
H24C H 0.6730 0.0639 0.3894 0.071 Uiso 1 1 calc R
C25 C 1.0110(4) -0.0043(2) 0.36211(15) 0.0420(7) Uani 1 1 d .
H25A H 0.9869 -0.0736 0.3867 0.063 Uiso 1 1 calc R
H25B H 1.0954 -0.0012 0.3749 0.063 Uiso 1 1 calc R
H25C H 1.0321 -0.0164 0.3120 0.063 Uiso 1 1 calc R
C26 C 0.8079(4) 0.1616(3) 0.48373(14) 0.0451(8) Uani 1 1 d .
H26A H 0.7243 0.2381 0.4975 0.068 Uiso 1 1 calc R
H26B H 0.8899 0.1649 0.4988 0.068 Uiso 1 1 calc R
H26C H 0.7854 0.0898 0.5054 0.068 Uiso 1 1 calc R
Si9 Si 1.15091(9) 0.27272(7) 0.34849(4) 0.0335(2) Uani 1 1 d .
C27 C 1.1957(4) 0.4164(3) 0.33681(15) 0.0399(7) Uani 1 1 d .
H27A H 1.1285 0.4777 0.3718 0.060 Uiso 1 1 calc R
H27B H 1.1879 0.4515 0.2904 0.060 Uiso 1 1 calc R
H27C H 1.2941 0.3953 0.3421 0.060 Uiso 1 1 calc R
C28 C 1.2906(4) 0.1536(3) 0.28493(16) 0.0463(8) Uani 1 1 d .
H28A H 1.2875 0.1853 0.2376 0.069 Uiso 1 1 calc R
H28B H 1.2711 0.0765 0.2911 0.069 Uiso 1 1 calc R
H28C H 1.3861 0.1369 0.2930 0.069 Uiso 1 1 calc R
C29 C 1.1684(4) 0.2110(3) 0.43833(15) 0.0439(8) Uani 1 1 d .
H29A H 1.2631 0.2017 0.4447 0.066 Uiso 1 1 calc R
H29B H 1.1580 0.1299 0.4444 0.066 Uiso 1 1 calc R
H29C H 1.0932 0.2692 0.4726 0.066 Uiso 1 1 calc R
Si5 Si 0.74974(8) 0.49665(6) 0.39303(3) 0.0279(2) Uani 1 1 d .
C16 C 0.5670(3) 0.4857(3) 0.40936(14) 0.0347(6) Uani 1 1 d .
H16A H 0.5662 0.4123 0.4383 0.052 Uiso 1 1 calc R
H16B H 0.5453 0.4785 0.3651 0.052 Uiso 1 1 calc R
H16C H 0.4942 0.5607 0.4332 0.052 Uiso 1 1 calc R
C17 C 0.7938(3) 0.5073(3) 0.47862(13) 0.0363(7) Uani 1 1 d .
H17A H 0.7210 0.5811 0.5036 0.054 Uiso 1 1 calc R
H17B H 0.8886 0.5137 0.4699 0.054 Uiso 1 1 calc R
H17C H 0.7946 0.4326 0.5066 0.054 Uiso 1 1 calc R
Si6 Si 0.73831(9) 0.68320(6) 0.33157(4) 0.0285(2) Uani 1 1 d .
C18 C 0.8965(4) 0.7249(3) 0.33145(15) 0.0419(8) Uani 1 1 d .
H18A H 0.9825 0.6679 0.3012 0.063 Uiso 1 1 calc R
H18B H 0.9112 0.7182 0.3787 0.063 Uiso 1 1 calc R
H18C H 0.8787 0.8104 0.3144 0.063 Uiso 1 1 calc R
C19 C 0.5728(4) 0.8130(3) 0.37526(15) 0.0403(7) Uani 1 1 d .
H19A H 0.5693 0.8918 0.3513 0.060 Uiso 1 1 calc R
H19B H 0.5755 0.8183 0.4237 0.060 Uiso 1 1 calc R
H19C H 0.4872 0.7966 0.3736 0.060 Uiso 1 1 calc R

loop_
_atom_site_aniso_label
_atom_site_aniso_U_11
_atom_site_aniso_U_22
_atom_site_aniso_U_33
_atom_site_aniso_U_23
_atom_site_aniso_U_13
_atom_site_aniso_U_12
Si1 0.0203(4) 0.0257(4) 0.0298(4) 0.0018(3) -0.0087(3) -0.0084(3)
O1 0.0258(11) 0.0280(9) 0.0295(9) 0.0016(7) -0.0124(7) -0.0086(8)
C1 0.0224(15) 0.0269(12) 0.0302(13) 0.0011(10) -0.0108(11) -0.0078(11)
C2 0.0229(15) 0.0260(12) 0.0315(13) 0.0005(10) -0.0096(11) -0.0090(11)
C3 0.0255(15) 0.0262(12) 0.0349(14) 0.0041(10) -0.0140(11) -0.0087(11)
C4 0.0256(16) 0.0323(13) 0.0331(14) 0.0010(11) -0.0070(11) -0.0098(12)
C5 0.0284(16) 0.0362(14) 0.0407(15) 0.0087(12) -0.0112(12) -0.0127(13)
C6 0.0320(17) 0.0342(14) 0.0402(15) 0.0055(11) -0.0155(12) -0.0193(13)
C7 0.0300(16) 0.0316(13) 0.0356(14) 0.0037(11) -0.0130(12) -0.0144(12)
C8 0.0245(15) 0.0294(13) 0.0348(14) 0.0007(11) -0.0104(11) -0.0097(12)
C9 0.0264(16) 0.0281(13) 0.0397(15) 0.0091(11) -0.0148(12) -0.0087(12)
C10 0.0308(17) 0.0376(15) 0.0355(14) 0.0080(11) -0.0129(12) -0.0167(13)
C11 0.0312(17) 0.0296(13) 0.0415(15) 0.0051(11) -0.0113(12) -0.0131(12)
O2 0.0258(11) 0.0324(9) 0.0310(9) 0.0014(7) -0.0037(8) -0.0104(8)
C20 0.0264(17) 0.0447(16) 0.0389(15) -0.0006(12) -0.0026(12) -0.0082(13)
Si7 0.0243(4) 0.0286(4) 0.0386(4) 0.0054(3) -0.0155(3) -0.0108(3)
C21 0.0387(19) 0.0413(16) 0.0523(17) 0.0110(13) -0.0243(14) -0.0241(14)
C22 0.0260(17) 0.0345(14) 0.0560(18) 0.0039(13) -0.0196(13) -0.0087(13)
C23 0.0416(19) 0.0363(15) 0.0379(15) 0.0058(12) -0.0206(13) -0.0188(14)
Si2 0.0225(4) 0.0258(4) 0.0312(4) -0.0002(3) -0.0103(3) -0.0079(3)
C12 0.0356(18) 0.0329(14) 0.0355(14) -0.0051(11) -0.0145(12) -0.0055(13)
C13 0.0303(17) 0.0325(14) 0.0523(17) 0.0033(12) -0.0142(13) -0.0147(13)
Si3 0.0225(4) 0.0260(4) 0.0285(4) 0.0010(3) -0.0095(3) -0.0071(3)
C14 0.0356(17) 0.0289(13) 0.0352(14) -0.0037(11) -0.0116(12) -0.0061(12)
C15 0.0273(16) 0.0378(15) 0.0340(14) 0.0056(11) -0.0095(12) -0.0120(12)
Si4 0.0275(4) 0.0264(4) 0.0291(4) 0.0027(3) -0.0110(3) -0.0103(3)
Si8 0.0412(5) 0.0297(4) 0.0359(4) 0.0070(3) -0.0152(4) -0.0162(4)
C24 0.052(2) 0.0448(17) 0.0567(19) 0.0124(14) -0.0198(16) -0.0291(16)
C25 0.050(2) 0.0303(14) 0.0470(17) 0.0031(12) -0.0199(15) -0.0118(14)
C26 0.060(2) 0.0430(16) 0.0368(16) 0.0113(13) -0.0162(15) -0.0235(16)
Si9 0.0302(5) 0.0345(4) 0.0385(4) 0.0048(3) -0.0169(3) -0.0103(4)
C27 0.0374(19) 0.0452(16) 0.0436(16) 0.0057(13) -0.0152(13) -0.0201(14)
C28 0.0345(19) 0.0465(17) 0.0539(19) -0.0023(14) -0.0155(14) -0.0064(15)
C29 0.051(2) 0.0417(16) 0.0492(17) 0.0115(13) -0.0303(15) -0.0189(15)
Si5 0.0300(5) 0.0293(4) 0.0263(4) 0.0012(3) -0.0097(3) -0.0113(3)
C16 0.0337(17) 0.0401(15) 0.0308(14) 0.0039(11) -0.0103(12) -0.0134(13)
C17 0.0410(19) 0.0405(15) 0.0323(14) 0.0011(11) -0.0147(12) -0.0169(14)
Si6 0.0320(5) 0.0275(4) 0.0302(4) 0.0011(3) -0.0126(3) -0.0123(3)
C18 0.050(2) 0.0451(17) 0.0479(17) 0.0109(13) -0.0294(15) -0.0286(16)
C19 0.045(2) 0.0342(15) 0.0379(15) -0.0051(12) -0.0115(13) -0.0083(14)

loop_
_atom_type_symbol
_atom_type_description
_atom_type_scat_dispersion_real
_atom_type_scat_dispersion_imag
_atom_type_scat_source
C C 0.0033 0.0016 'International Tables Vol C Tables 4.2.6.8 and 6.1.1.4'
H H 0.0000 0.0000 'International Tables Vol C Tables 4.2.6.8 and 6.1.1.4'
O O 0.0106 0.0060 'International Tables Vol C Tables 4.2.6.8 and 6.1.1.4'
Si Si 0.0817 0.0704 'International Tables Vol C Tables 4.2.6.8 and 6.1.1.4'

loop_
_geom_angle_atom_site_label_1
_geom_angle_atom_site_label_2
_geom_angle_atom_site_label_3
_geom_angle
O2 Si1 C1 104.33(10)
O2 Si1 Si2 101.00(7)
C1 Si1 Si2 115.02(9)
O2 Si1 Si7 105.82(8)
C1 Si1 Si7 118.70(8)
Si2 Si1 Si7 109.76(4)
C1 O1 Si6 128.47(16)
O1 C1 C2 110.7(2)
O1 C1 Si1 103.08(15)
C2 C1 Si1 120.32(18)
O1 C1 H1 107.4
C2 C1 H1 107.4
Si1 C1 H1 107.4
C3 C2 C8 108.9(2)
C3 C2 C7 108.6(2)
C8 C2 C7 108.0(2)
C3 C2 C1 112.0(2)
C8 C2 C1 108.6(2)
C7 C2 C1 110.7(2)
C2 C3 C4 110.7(2)
C2 C3 H3A 109.5
C4 C3 H3A 109.5
C2 C3 H3B 109.5
C4 C3 H3B 109.5
H3A C3 H3B 108.1
C10 C4 C5 109.0(2)
C10 C4 C3 109.8(2)
C5 C4 C3 109.2(2)
C10 C4 H4 109.6
C5 C4 H4 109.6
C3 C4 H4 109.6
C6 C5 C4 109.6(2)
C6 C5 H5A 109.7
C4 C5 H5A 109.7
C6 C5 H5B 109.7
C4 C5 H5B 109.7
H5A C5 H5B 108.2
C5 C6 C7 109.2(2)
C5 C6 C11 109.5(2)
C7 C6 C11 109.6(2)
C5 C6 H6 109.5
C7 C6 H6 109.5
C11 C6 H6 109.5
C6 C7 C2 110.4(2)
C6 C7 H7A 109.6
C2 C7 H7A 109.6
C6 C7 H7B 109.6
C2 C7 H7B 109.6
H7A C7 H7B 108.1
C2 C8 C9 110.8(2)
C2 C8 H8A 109.5
C9 C8 H8A 109.5
C2 C8 H8B 109.5
C9 C8 H8B 109.5
H8A C8 H8B 108.1
C10 C9 C11 109.3(2)
C10 C9 C8 110.2(2)
C11 C9 C8 109.0(2)
C10 C9 H9 109.4
C11 C9 H9 109.4
C8 C9 H9 109.4
C4 C10 C9 109.5(2)
C4 C10 H10A 109.8
C9 C10 H10A 109.8
C4 C10 H10B 109.8
C9 C10 H10B 109.8
H10A C10 H10B 108.2
C9 C11 C6 109.0(2)
C9 C11 H11A 109.9
C6 C11 H11A 109.9
C9 C11 H11B 109.9
C6 C11 H11B 109.9
H11A C11 H11B 108.3
C20 O2 Si1 124.63(16)
O2 C20 H20A 109.5
O2 C20 H20B 109.5
H20A C20 H20B 109.5
O2 C20 H20C 109.5
H20A C20 H20C 109.5
H20B C20 H20C 109.5
C21 Si7 C23 106.63(13)
C21 Si7 C22 107.54(14)
C23 Si7 C22 108.29(13)
C21 Si7 Si1 106.18(9)
C23 Si7 Si1 115.16(10)
C22 Si7 Si1 112.60(10)
Si7 C21 H21A 109.5
Si7 C21 H21B 109.5
H21A C21 H21B 109.5
Si7 C21 H21C 109.5
H21A C21 H21C 109.5
H21B C21 H21C 109.5
Si7 C22 H22A 109.5
Si7 C22 H22B 109.5
H22A C22 H22B 109.5
Si7 C22 H22C 109.5
H22A C22 H22C 109.5
H22B C22 H22C 109.5
Si7 C23 H23A 109.5
Si7 C23 H23B 109.5
H23A C23 H23B 109.5
Si7 C23 H23C 109.5
H23A C23 H23C 109.5
H23B C23 H23C 109.5
C13 Si2 C12 106.82(13)
C13 Si2 Si3 107.97(9)
C12 Si2 Si3 104.03(10)
C13 Si2 Si1 104.79(10)
C12 Si2 Si1 109.03(9)
Si3 Si2 Si1 123.28(4)
Si2 C12 H12A 109.5
Si2 C12 H12B 109.5
H12A C12 H12B 109.5
Si2 C12 H12C 109.5
H12A C12 H12C 109.5
H12B C12 H12C 109.5
Si2 C13 H13A 109.5
Si2 C13 H13B 109.5
H13A C13 H13B 109.5
Si2 C13 H13C 109.5
H13A C13 H13C 109.5
H13B C13 H13C 109.5
C15 Si3 C14 107.45(13)
C15 Si3 Si4 109.38(9)
C14 Si3 Si4 106.44(9)
C15 Si3 Si2 109.25(9)
C14 Si3 Si2 102.96(10)
Si4 Si3 Si2 120.49(4)
Si3 C14 H14A 109.5
Si3 C14 H14B 109.5
H14A C14 H14B 109.5
Si3 C14 H14C 109.5
H14A C14 H14C 109.5
H14B C14 H14C 109.5
Si3 C15 H15A 109.5
Si3 C15 H15B 109.5
H15A C15 H15B 109.5
Si3 C15 H15C 109.5
H15A C15 H15C 109.5
H15B C15 H15C 109.5
Si5 Si4 Si3 111.26(4)
Si5 Si4 Si8 107.74(4)
Si3 Si4 Si8 112.22(4)
Si5 Si4 Si9 111.40(4)
Si3 Si4 Si9 108.81(4)
Si8 Si4 Si9 105.27(4)
C24 Si8 C26 106.73(15)
C24 Si8 C25 107.02(15)
C26 Si8 C25 108.49(14)
C24 Si8 Si4 114.69(10)
C26 Si8 Si4 109.67(10)
C25 Si8 Si4 110.02(10)
Si8 C24 H24A 109.5
Si8 C24 H24B 109.5
H24A C24 H24B 109.5
Si8 C24 H24C 109.5
H24A C24 H24C 109.5
H24B C24 H24C 109.5
Si8 C25 H25A 109.5
Si8 C25 H25B 109.5
H25A C25 H25B 109.5
Si8 C25 H25C 109.5
H25A C25 H25C 109.5
H25B C25 H25C 109.5
Si8 C26 H26A 109.5
Si8 C26 H26B 109.5
H26A C26 H26B 109.5
Si8 C26 H26C 109.5
H26A C26 H26C 109.5
H26B C26 H26C 109.5
C27 Si9 C28 107.98(15)
C27 Si9 C29 106.94(13)
C28 Si9 C29 107.71(15)
C27 Si9 Si4 111.44(10)
C28 Si9 Si4 111.77(11)
C29 Si9 Si4 110.79(11)
Si9 C27 H27A 109.5
Si9 C27 H27B 109.5
H27A C27 H27B 109.5
Si9 C27 H27C 109.5
H27A C27 H27C 109.5
H27B C27 H27C 109.5
Si9 C28 H28A 109.5
Si9 C28 H28B 109.5
H28A C28 H28B 109.5
Si9 C28 H28C 109.5
H28A C28 H28C 109.5
H28B C28 H28C 109.5
Si9 C29 H29A 109.5
Si9 C29 H29B 109.5
H29A C29 H29B 109.5
Si9 C29 H29C 109.5
H29A C29 H29C 109.5
H29B C29 H29C 109.5
C16 Si5 C17 109.66(13)
C16 Si5 Si4 107.03(9)
C17 Si5 Si4 110.47(10)
C16 Si5 Si6 107.68(9)
C17 Si5 Si6 107.35(9)
Si4 Si5 Si6 114.57(4)
Si5 C16 H16A 109.5
Si5 C16 H16B 109.5
H16A C16 H16B 109.5
Si5 C16 H16C 109.5
H16A C16 H16C 109.5
H16B C16 H16C 109.5
Si5 C17 H17A 109.5
Si5 C17 H17B 109.5
H17A C17 H17B 109.5
Si5 C17 H17C 109.5
H17A C17 H17C 109.5
H17B C17 H17C 109.5
O1 Si6 C18 107.95(12)
O1 Si6 C19 111.49(12)
C18 Si6 C19 107.35(15)
O1 Si6 Si5 109.56(7)
C18 Si6 Si5 111.67(9)
C19 Si6 Si5 108.82(10)
Si6 C18 H18A 109.5
Si6 C18 H18B 109.5
H18A C18 H18B 109.5
Si6 C18 H18C 109.5
H18A C18 H18C 109.5
H18B C18 H18C 109.5
Si6 C19 H19A 109.5
Si6 C19 H19B 109.5
H19A C19 H19B 109.5
Si6 C19 H19C 109.5
H19A C19 H19C 109.5
H19B C19 H19C 109.5

loop_
_geom_bond_atom_site_label_1
_geom_bond_atom_site_label_2
_geom_bond_distance
Si1 O2 1.6730(18)
Si1 C1 1.925(3)
Si1 Si2 2.3607(9)
Si1 Si7 2.3781(10)
O1 C1 1.458(3)
O1 Si6 1.6543(18)
C1 C2 1.548(3)
C1 H1 1.0000
C2 C3 1.528(3)
C2 C8 1.536(3)
C2 C7 1.539(4)
C3 C4 1.540(3)
C3 H3A 0.9900
C3 H3B 0.9900
C4 C10 1.529(4)
C4 C5 1.532(4)
C4 H4 1.0000
C5 C6 1.527(4)
C5 H5A 0.9900
C5 H5B 0.9900
C6 C7 1.539(3)
C6 C11 1.542(4)
C6 H6 1.0000
C7 H7A 0.9900
C7 H7B 0.9900
C8 C9 1.537(3)
C8 H8A 0.9900
C8 H8B 0.9900
C9 C10 1.528(4)
C9 C11 1.529(4)
C9 H9 1.0000
C10 H10A 0.9900
C10 H10B 0.9900
C11 H11A 0.9900
C11 H11B 0.9900
O2 C20 1.421(3)
C20 H20A 0.9800
C20 H20B 0.9800
C20 H20C 0.9800
Si7 C21 1.879(3)
Si7 C23 1.879(3)
Si7 C22 1.879(3)
C21 H21A 0.9800
C21 H21B 0.9800
C21 H21C 0.9800
C22 H22A 0.9800
C22 H22B 0.9800
C22 H22C 0.9800
C23 H23A 0.9800
C23 H23B 0.9800
C23 H23C 0.9800
Si2 C13 1.893(3)
Si2 C12 1.899(3)
Si2 Si3 2.3615(10)
C12 H12A 0.9800
C12 H12B 0.9800
C12 H12C 0.9800
C13 H13A 0.9800
C13 H13B 0.9800
C13 H13C 0.9800
Si3 C15 1.888(3)
Si3 C14 1.896(3)
Si3 Si4 2.3545(10)
C14 H14A 0.9800
C14 H14B 0.9800
C14 H14C 0.9800
C15 H15A 0.9800
C15 H15B 0.9800
C15 H15C 0.9800
Si4 Si5 2.3448(10)
Si4 Si8 2.3604(10)
Si4 Si9 2.3712(11)
Si8 C24 1.875(3)
Si8 C26 1.883(3)
Si8 C25 1.886(3)
C24 H24A 0.9800
C24 H24B 0.9800
C24 H24C 0.9800
C25 H25A 0.9800
C25 H25B 0.9800
C25 H25C 0.9800
C26 H26A 0.9800
C26 H26B 0.9800
C26 H26C 0.9800
Si9 C27 1.872(3)
Si9 C28 1.881(3)
Si9 C29 1.883(3)
C27 H27A 0.9800
C27 H27B 0.9800
C27 H27C 0.9800
C28 H28A 0.9800
C28 H28B 0.9800
C28 H28C 0.9800
C29 H29A 0.9800
C29 H29B 0.9800
C29 H29C 0.9800
Si5 C16 1.884(3)
Si5 C17 1.895(3)
Si5 Si6 2.3545(9)
C16 H16A 0.9800
C16 H16B 0.9800
C16 H16C 0.9800
C17 H17A 0.9800
C17 H17B 0.9800
C17 H17C 0.9800
Si6 C18 1.869(3)
Si6 C19 1.878(3)
C18 H18A 0.9800
C18 H18B 0.9800
C18 H18C 0.9800
C19 H19A 0.9800
C19 H19B 0.9800
C19 H19C 0.9800
